data_1574787
loop_
_publ_author_name
'Knez, Damijan'
'\<Sterman, Andrej'
'Sosi\<c, Izidor'
'Perdih, Franc'
'Nu\~nez, Gonzalo D.'
'Knafli\<c, Tilen'
'Ar\<con, Denis'
'Besora, Maria'
'Carb\'o, Jorge J.'
'Fern\'andez, Elena'
'\<Casar, Zdenko'

_publ_section_title
;
 Access to amidines via C(sp2)--N coupling of trifluoroborate-iminiums
 with N-fluorobenzenesulfonimide
;
_journal_issue 26
_journal_name_full 'Chemical Science'
_journal_page_first 12012
_journal_page_last 12023
_journal_paper_doi 10.1039/D5SC02912K
_journal_volume 16
_journal_year 2025
_chemical_formula_moiety 'C11 H10 N2 O2 S2'
_chemical_formula_sum 'C11 H10 N2 O2 S2'
_chemical_formula_weight 266.33
_space_group_crystal_system monoclinic
_space_group_IT_number 14
_space_group_name_Hall '-P 2ybc'
_space_group_name_H-M_alt 'P 1 21/c 1'
_atom_sites_solution_hydrogens mixed
_atom_sites_solution_primary dual
_audit_creation_method SHELXL-2018/3
_audit_update_record
;
2024-11-08 deposited with the CCDC.	2025-05-22 downloaded from the CCDC.
;
_cell_angle_alpha 90
_cell_angle_beta 98.211(2)
_cell_angle_gamma 90
_cell_formula_units_Z 4
_cell_length_a 11.5242(2)
_cell_length_b 9.8469(2)
_cell_length_c 10.7702(2)
_cell_measurement_reflns_used 6076
_cell_measurement_temperature 150.00(10)
_cell_measurement_theta_max 75.8860
_cell_measurement_theta_min 4.1290
_cell_volume 1209.65(4)
_computing_cell_refinement 'CrysAlisPro 1.171.43.95a (Rigaku OD, 2023)'
_computing_data_collection 'CrysAlisPro 1.171.43.95a (Rigaku OD, 2023)'
_computing_data_reduction 'CrysAlisPro 1.171.43.95a (Rigaku OD, 2023)'
_computing_structure_refinement 'SHELXL-2018/3 (Sheldrick, 2018)'
_computing_structure_solution 'SHELXT 2018/2 (Sheldrick, 2018)'
_diffrn_ambient_temperature 150.00(10)
_diffrn_detector 'CCD plate'
_diffrn_detector_area_resol_mean 10.4933
_diffrn_detector_type Atlas
_diffrn_measured_fraction_theta_full 1.000
_diffrn_measured_fraction_theta_max 0.999
_diffrn_measurement_device 'four-circle diffractometer'
_diffrn_measurement_device_type 'SuperNova, Dual, Cu at zero, Atlas'
_diffrn_measurement_method '\w scans'
_diffrn_radiation_type CuK\a
_diffrn_radiation_wavelength 1.54184
_diffrn_reflns_av_R_equivalents 0.0319
_diffrn_reflns_av_unetI/netI 0.0252
_diffrn_reflns_Laue_measured_fraction_full 1.000
_diffrn_reflns_Laue_measured_fraction_max 0.999
_diffrn_reflns_limit_h_max 14
_diffrn_reflns_limit_h_min -13
_diffrn_reflns_limit_k_max 12
_diffrn_reflns_limit_k_min -11
_diffrn_reflns_limit_l_max 10
_diffrn_reflns_limit_l_min -13
_diffrn_reflns_number 8114
_diffrn_reflns_point_group_measured_fraction_full 1.000
_diffrn_reflns_point_group_measured_fraction_max 0.999
_diffrn_reflns_theta_full 67.684
_diffrn_reflns_theta_max 70.049
_diffrn_reflns_theta_min 3.875
_diffrn_source 'micro-focus sealed X-ray tube'
_exptl_absorpt_coefficient_mu 3.932
_exptl_absorpt_correction_T_max 1.00000
_exptl_absorpt_correction_T_min 0.17643
_exptl_absorpt_correction_type multi-scan
_exptl_absorpt_process_details
;
CrysAlisPro 1.171.43.95a (Rigaku Oxford Diffraction, 2023)
Empirical absorption correction using spherical harmonics,
implemented in SCALE3 ABSPACK scaling algorithm.
;
_exptl_crystal_colour colourless
_exptl_crystal_density_diffrn 1.462
_exptl_crystal_description block
_exptl_crystal_F_000 552
_exptl_crystal_size_max 0.300
_exptl_crystal_size_mid 0.250
_exptl_crystal_size_min 0.180
_refine_diff_density_max 0.333
_refine_diff_density_min -0.432
_refine_diff_density_rms 0.066
_refine_ls_extinction_method none
_refine_ls_goodness_of_fit_ref 1.045
_refine_ls_hydrogen_treatment mixed
_refine_ls_matrix_type full
_refine_ls_number_parameters 160
_refine_ls_number_reflns 2295
_refine_ls_number_restraints 2
_refine_ls_restrained_S_all 1.045
_refine_ls_R_factor_all 0.0398
_refine_ls_R_factor_gt 0.0359
_refine_ls_shift/su_max 0.001
_refine_ls_shift/su_mean 0.000
_refine_ls_structure_factor_coef Fsqd
_refine_ls_weighting_details 'w=1/[\s^2^(Fo^2^)+(0.0595P)^2^+0.7499P] where P=(Fo^2^+2Fc^2^)/3'
_refine_ls_weighting_scheme calc
_refine_ls_wR_factor_gt 0.0982
_refine_ls_wR_factor_ref 0.1020
_reflns_Friedel_coverage 0.000
_reflns_number_gt 2082
_reflns_number_total 2295
_reflns_threshold_expression 'I > 2\s(I)'
_cod_data_source_file d5sc02912k2.cif
_cod_data_source_block structure2u-cua363
_cod_depositor_comments 'Adding full bibliography for 1574783--1574790.cif.'
_cod_original_sg_symbol_H-M 'P 21/c'
_cod_database_code 1574787
_shelx_shelxl_version_number 2018/3
_shelx_space_group_comment
;
The symmetry employed for this shelxl refinement is uniquely defined
by the following loop, which should always be used as a source of
symmetry information in preference to the above space-group names.
They are only intended as comments.
;
_shelx_estimated_absorpt_t_min 0.385
_shelx_estimated_absorpt_t_max 0.538

loop_
_space_group_symop_operation_xyz
'x, y, z'
'-x, y+1/2, -z+1/2'
'-x, -y, -z'
'x, -y-1/2, z-1/2'

loop_
_atom_site_label
_atom_site_type_symbol
_atom_site_fract_x
_atom_site_fract_y
_atom_site_fract_z
_atom_site_U_iso_or_equiv
_atom_site_adp_type
_atom_site_occupancy
_atom_site_site_symmetry_order
_atom_site_calc_flag
_atom_site_refinement_flags_posn
_atom_site_refinement_flags_adp
_atom_site_refinement_flags_occupancy
_atom_site_disorder_assembly
_atom_site_disorder_group
S1 S 0.80532(4) 0.08834(5) 0.41177(4) 0.01796(15) Uani 1 1 d . . . . .
S2 S 0.83719(5) 0.68840(5) 0.52779(4) 0.02584(16) Uani 1 1 d . . . . .
O1 O 0.85066(13) 0.03512(15) 0.30286(12) 0.0256(3) Uani 1 1 d . . . . .
O2 O 0.83353(12) 0.01084(14) 0.52614(12) 0.0233(3) Uani 1 1 d . . . . .
N1 N 0.86181(17) 0.30750(18) 0.23867(15) 0.0239(4) Uani 1 1 d D . . . .
H1A H 0.869(2) 0.2241(13) 0.214(2) 0.029 Uiso 1 1 d D U . . .
H1B H 0.866(2) 0.3741(19) 0.1847(18) 0.029 Uiso 1 1 d D U . . .
N2 N 0.84076(14) 0.24242(17) 0.44612(13) 0.0181(3) Uani 1 1 d . . . . .
C1 C 0.85379(16) 0.3338(2) 0.35801(17) 0.0174(4) Uani 1 1 d . . . . .
C2 C 0.85910(16) 0.4760(2) 0.39717(16) 0.0171(4) Uani 1 1 d . . . . .
C3 C 0.89643(17) 0.5878(2) 0.32771(18) 0.0206(4) Uani 1 1 d . . . . .
H3 H 0.924049 0.578243 0.249169 0.025 Uiso 1 1 calc R U . . .
C4 C 0.88803(16) 0.7102(2) 0.38673(17) 0.0201(4) Uani 1 1 d . . . . .
H4 H 0.907682 0.795398 0.354011 0.024 Uiso 1 1 calc R U . . .
C5 C 0.82524(17) 0.5177(2) 0.50790(18) 0.0216(4) Uani 1 1 d . . . . .
H5 H 0.798184 0.457890 0.566798 0.026 Uiso 1 1 calc R U . . .
C6 C 0.65057(19) 0.0949(2) 0.3751(2) 0.0275(5) Uani 1 1 d . . . . .
C7 C 0.5874(2) 0.1634(3) 0.4566(3) 0.0434(6) Uani 1 1 d . . . . .
H7 H 0.627104 0.206041 0.529650 0.052 Uiso 1 1 calc R U . . .
C8 C 0.4666(3) 0.1690(4) 0.4304(4) 0.0636(9) Uani 1 1 d . . . . .
H8 H 0.422854 0.214596 0.486136 0.076 Uiso 1 1 calc R U . . .
C9 C 0.4100(3) 0.1086(4) 0.3240(4) 0.0747(12) Uani 1 1 d . . . . .
H9 H 0.326961 0.113772 0.305649 0.090 Uiso 1 1 calc R U . . .
C10 C 0.4718(3) 0.0411(5) 0.2442(3) 0.0834(14) Uani 1 1 d . . . . .
H10 H 0.431281 0.000056 0.170750 0.100 Uiso 1 1 calc R U . . .
C11 C 0.5949(3) 0.0314(4) 0.2692(3) 0.0563(9) Uani 1 1 d . . . . .
H11 H 0.638045 -0.017247 0.214813 0.068 Uiso 1 1 calc R U . . .

loop_
_atom_site_aniso_label
_atom_site_aniso_U_11
_atom_site_aniso_U_22
_atom_site_aniso_U_33
_atom_site_aniso_U_23
_atom_site_aniso_U_13
_atom_site_aniso_U_12
S1 0.0267(3) 0.0161(3) 0.0119(2) -0.00073(16) 0.00538(17) -0.00180(18)
S2 0.0364(3) 0.0206(3) 0.0221(3) -0.00326(19) 0.0097(2) 0.0017(2)
O1 0.0434(9) 0.0193(7) 0.0166(7) -0.0032(6) 0.0128(6) -0.0020(7)
O2 0.0376(8) 0.0177(7) 0.0151(6) 0.0023(5) 0.0061(6) 0.0004(6)
N1 0.0431(10) 0.0170(9) 0.0131(8) 0.0005(6) 0.0090(7) 0.0003(8)
N2 0.0263(8) 0.0158(8) 0.0127(7) -0.0008(6) 0.0046(6) -0.0019(7)
C1 0.0176(8) 0.0204(10) 0.0141(8) 0.0001(7) 0.0019(6) 0.0001(7)
C2 0.0186(8) 0.0182(10) 0.0144(8) 0.0009(7) 0.0026(6) 0.0003(7)
C3 0.0237(9) 0.0223(11) 0.0167(9) 0.0019(7) 0.0057(7) -0.0015(8)
C4 0.0223(9) 0.0195(10) 0.0190(9) 0.0015(8) 0.0048(7) -0.0012(8)
C5 0.0298(10) 0.0186(10) 0.0176(9) 0.0020(8) 0.0076(7) 0.0011(8)
C6 0.0256(10) 0.0288(12) 0.0275(11) 0.0044(9) 0.0016(8) -0.0074(9)
C7 0.0311(12) 0.0402(15) 0.0600(16) -0.0072(13) 0.0101(11) -0.0004(11)
C8 0.0320(14) 0.058(2) 0.103(3) 0.0039(19) 0.0159(15) 0.0025(14)
C9 0.0291(14) 0.098(3) 0.094(3) 0.026(2) -0.0039(16) -0.0110(17)
C10 0.0498(19) 0.138(4) 0.0553(19) 0.002(2) -0.0161(16) -0.042(2)
C11 0.0446(15) 0.086(3) 0.0371(14) -0.0093(15) 0.0020(11) -0.0286(16)

loop_
_atom_type_symbol
_atom_type_description
_atom_type_scat_dispersion_real
_atom_type_scat_dispersion_imag
_atom_type_scat_source
C C 0.0181 0.0091 'International Tables Vol C Tables 4.2.6.8 and 6.1.1.4'
H H 0.0000 0.0000 'International Tables Vol C Tables 4.2.6.8 and 6.1.1.4'
N N 0.0311 0.0180 'International Tables Vol C Tables 4.2.6.8 and 6.1.1.4'
O O 0.0492 0.0322 'International Tables Vol C Tables 4.2.6.8 and 6.1.1.4'
S S 0.3331 0.5567 'International Tables Vol C Tables 4.2.6.8 and 6.1.1.4'

loop_
_geom_angle_atom_site_label_1
_geom_angle_atom_site_label_2
_geom_angle_atom_site_label_3
_geom_angle
_geom_angle_site_symmetry_1
_geom_angle_site_symmetry_3
_geom_angle_publ_flag
O2 S1 O1 115.83(9) . . ?
O2 S1 N2 106.52(8) . . ?
O1 S1 N2 114.86(8) . . ?
O2 S1 C6 107.79(9) . . ?
O1 S1 C6 107.51(10) . . ?
N2 S1 C6 103.44(10) . . ?
C5 S2 C4 92.51(10) . . ?
C1 N1 H1A 120.0(16) . . ?
C1 N1 H1B 120.7(16) . . ?
H1A N1 H1B 119(2) . . ?
C1 N2 S1 121.78(13) . . ?
N1 C1 N2 126.08(19) . . ?
N1 C1 C2 117.42(17) . . ?
N2 C1 C2 116.50(16) . . ?
C5 C2 C3 111.68(18) . . ?
C5 C2 C1 122.20(17) . . ?
C3 C2 C1 126.11(16) . . ?
C4 C3 C2 112.76(17) . . ?
C4 C3 H3 123.6 . . ?
C2 C3 H3 123.6 . . ?
C3 C4 S2 110.82(15) . . ?
C3 C4 H4 124.6 . . ?
S2 C4 H4 124.6 . . ?
C2 C5 S2 112.22(15) . . ?
C2 C5 H5 123.9 . . ?
S2 C5 H5 123.9 . . ?
C11 C6 C7 121.3(2) . . ?
C11 C6 S1 120.2(2) . . ?
C7 C6 S1 118.55(18) . . ?
C8 C7 C6 119.6(3) . . ?
C8 C7 H7 120.2 . . ?
C6 C7 H7 120.2 . . ?
C9 C8 C7 119.9(3) . . ?
C9 C8 H8 120.0 . . ?
C7 C8 H8 120.0 . . ?
C10 C9 C8 120.5(3) . . ?
C10 C9 H9 119.7 . . ?
C8 C9 H9 119.7 . . ?
C9 C10 C11 121.0(3) . . ?
C9 C10 H10 119.5 . . ?
C11 C10 H10 119.5 . . ?
C6 C11 C10 117.7(3) . . ?
C6 C11 H11 121.2 . . ?
C10 C11 H11 121.2 . . ?

loop_
_geom_bond_atom_site_label_1
_geom_bond_atom_site_label_2
_geom_bond_distance
_geom_bond_site_symmetry_2
_geom_bond_publ_flag
S1 O2 1.4460(14) . ?
S1 O1 1.4486(13) . ?
S1 N2 1.6008(17) . ?
S1 C6 1.772(2) . ?
S2 C5 1.698(2) . ?
S2 C4 1.7180(19) . ?
N1 C1 1.327(2) . ?
N1 H1A 0.870(10) . ?
N1 H1B 0.882(10) . ?
N2 C1 1.332(2) . ?
C1 C2 1.461(3) . ?
C2 C5 1.369(3) . ?
C2 C3 1.431(3) . ?
C3 C4 1.373(3) . ?
C3 H3 0.9500 . ?
C4 H4 0.9500 . ?
C5 H5 0.9500 . ?
C6 C11 1.377(3) . ?
C6 C7 1.391(3) . ?
C7 C8 1.381(4) . ?
C7 H7 0.9500 . ?
C8 C9 1.371(5) . ?
C8 H8 0.9500 . ?
C9 C10 1.365(6) . ?
C9 H9 0.9500 . ?
C10 C11 1.409(4) . ?
C10 H10 0.9500 . ?
C11 H11 0.9500 . ?

loop_
_geom_hbond_atom_site_label_D
_geom_hbond_atom_site_label_H
_geom_hbond_atom_site_label_A
_geom_hbond_distance_DH
_geom_hbond_distance_HA
_geom_hbond_distance_DA
_geom_hbond_angle_DHA
_geom_hbond_site_symmetry_A
_geom_hbond_publ_flag
N1 H1A O1 0.870(10) 2.115(19) 2.777(2) 132(2) . yes
N1 H1B O2 0.882(10) 2.039(12) 2.887(2) 161(2) 4_565 yes
C4 H4 O1 0.95 2.49 3.336(3) 148 1_565 yes
C5 H5 O1 0.95 2.53 3.191(2) 127 4_566 yes

loop_
_geom_torsion_atom_site_label_1
_geom_torsion_atom_site_label_2
_geom_torsion_atom_site_label_3
_geom_torsion_atom_site_label_4
_geom_torsion
_geom_torsion_site_symmetry_1
_geom_torsion_site_symmetry_2
_geom_torsion_site_symmetry_3
_geom_torsion_site_symmetry_4
_geom_torsion_publ_flag
O2 S1 N2 C1 162.99(15) . . . . ?
O1 S1 N2 C1 33.33(18) . . . . ?
C6 S1 N2 C1 -83.52(16) . . . . ?
S1 N2 C1 N1 -13.5(3) . . . . ?
S1 N2 C1 C2 166.20(13) . . . . ?
N1 C1 C2 C5 164.62(18) . . . . ?
N2 C1 C2 C5 -15.1(3) . . . . ?
N1 C1 C2 C3 -14.1(3) . . . . ?
N2 C1 C2 C3 166.20(18) . . . . ?
C5 C2 C3 C4 -0.9(2) . . . . ?
C1 C2 C3 C4 177.88(17) . . . . ?
C2 C3 C4 S2 1.1(2) . . . . ?
C5 S2 C4 C3 -0.72(16) . . . . ?
C3 C2 C5 S2 0.4(2) . . . . ?
C1 C2 C5 S2 -178.49(14) . . . . ?
C4 S2 C5 C2 0.19(16) . . . . ?
O2 S1 C6 C11 -114.0(2) . . . . ?
O1 S1 C6 C11 11.6(2) . . . . ?
N2 S1 C6 C11 133.5(2) . . . . ?
O2 S1 C6 C7 65.0(2) . . . . ?
O1 S1 C6 C7 -169.43(19) . . . . ?
N2 S1 C6 C7 -47.5(2) . . . . ?
C11 C6 C7 C8 -0.5(4) . . . . ?
S1 C6 C7 C8 -179.5(2) . . . . ?
C6 C7 C8 C9 -0.8(5) . . . . ?
C7 C8 C9 C10 0.9(6) . . . . ?
C8 C9 C10 C11 0.2(6) . . . . ?
C7 C6 C11 C10 1.6(5) . . . . ?
S1 C6 C11 C10 -179.4(3) . . . . ?
C9 C10 C11 C6 -1.4(6) . . . . ?
